data_8000076
loop_
_publ_author_name
'Reddy, J. Sreedhar'
'Kale, Tejaswini'
'Balaji, Ganapathy'
'Chandrasekaran, A.'
'Thayumanavan, S.'

_publ_section_title
;
 Cyclopentadithiophene-Based Organic Semiconductors: Effect of Fluorinated
 Substituents on Electrochemical and Charge Transport Properties
;
_journal_issue 6
_journal_name_full 'The Journal of Physical Chemistry Letters'
_journal_page_first 648
_journal_paper_doi 10.1021/jz200126s
_journal_volume 2
_journal_year 2011
_chemical_formula_sum 'C24 H12 N2 S2'
_chemical_formula_weight 392.48
_space_group_IT_number 14
_symmetry_cell_setting monoclinic
_symmetry_space_group_name_Hall '-P 2ybc'
_symmetry_space_group_name_H-M 'P 1 21/c 1'
_atom_sites_solution_hydrogens geom
_atom_sites_solution_primary direct
_atom_sites_solution_secondary difmap
_audit_creation_method SHELXL-97
_cell_angle_alpha 90.00
_cell_angle_beta 95.7169(12)
_cell_angle_gamma 90.00
_cell_formula_units_Z 4
_cell_length_a 14.8678(4)
_cell_length_b 7.52970(10)
_cell_length_c 16.9934(5)
_cell_measurement_temperature 293(2)
_cell_volume 1892.95(8)
_computing_structure_refinement 'SHELXL-97 (Sheldrick, 1997)'
_computing_structure_solution 'SHELXS-97 (Sheldrick, 1990)'
_diffrn_ambient_temperature 293(2)
_diffrn_measured_fraction_theta_full 0.986
_diffrn_measured_fraction_theta_max 0.986
_diffrn_measurement_device_type 'Nonius KappaCCD area detector'
_diffrn_radiation_monochromator graphite
_diffrn_radiation_source 'fine-focus sealed tube'
_diffrn_radiation_type MoK\a
_diffrn_radiation_wavelength 0.71073
_diffrn_reflns_av_R_equivalents 0.0247
_diffrn_reflns_av_sigmaI/netI 0.0348
_diffrn_reflns_limit_h_max 17
_diffrn_reflns_limit_h_min -17
_diffrn_reflns_limit_k_max 8
_diffrn_reflns_limit_k_min -8
_diffrn_reflns_limit_l_max 20
_diffrn_reflns_limit_l_min -20
_diffrn_reflns_number 6105
_diffrn_reflns_theta_full 25.14
_diffrn_reflns_theta_max 25.14
_diffrn_reflns_theta_min 4.13
_exptl_absorpt_coefficient_mu 0.293
_exptl_absorpt_correction_type none
_exptl_crystal_colour dark-blue
_exptl_crystal_density_diffrn 1.377
_exptl_crystal_density_method 'not measured'
_exptl_crystal_description Needle
_exptl_crystal_F_000 808
_exptl_crystal_size_max 0.75
_exptl_crystal_size_mid 0.08
_exptl_crystal_size_min 0.03
_refine_diff_density_max 0.177
_refine_diff_density_min -0.209
_refine_diff_density_rms 0.038
_refine_ls_extinction_method none
_refine_ls_goodness_of_fit_ref 1.027
_refine_ls_hydrogen_treatment constr
_refine_ls_matrix_type full
_refine_ls_number_parameters 253
_refine_ls_number_reflns 3328
_refine_ls_number_restraints 0
_refine_ls_restrained_S_all 1.027
_refine_ls_R_factor_all 0.0531
_refine_ls_R_factor_gt 0.0368
_refine_ls_shift/su_max 0.001
_refine_ls_shift/su_mean 0.000
_refine_ls_structure_factor_coef Fsqd
_refine_ls_weighting_details 'calc w=1/[\s^2^(Fo^2^)+(0.0418P)^2^+0.5444P] where P=(Fo^2^+2Fc^2^)/3'
_refine_ls_weighting_scheme calc
_refine_ls_wR_factor_gt 0.0848
_refine_ls_wR_factor_ref 0.0933
_reflns_number_gt 2639
_reflns_number_total 3328
_reflns_threshold_expression >2sigma(I)
_cod_data_source_file jz200126s_si_002.cif
_cod_data_source_block js9
_cod_depositor_comments
;
The following automatic conversions were performed:

'_symmetry_cell_setting' value 'Monoclinic' changed to 'monoclinic'
according to /home/saulius/struct/CIF-dictionaries/cif_core.dic
dictionary named 'cif_core.dic' version 2.4.1 from 2010-06-29.

Automatic conversion script
Id: cif_fix_values 1715 2011-07-08 13:25:40Z adriana 
;
_cod_original_sg_symbol_H-M P2(1)/c
_cod_database_code 8000076

loop_
_symmetry_equiv_pos_as_xyz
'x, y, z'
'-x, y+1/2, -z+1/2'
'-x, -y, -z'
'x, -y-1/2, z-1/2'

loop_
_atom_site_label
_atom_site_type_symbol
_atom_site_fract_x
_atom_site_fract_y
_atom_site_fract_z
_atom_site_U_iso_or_equiv
_atom_site_adp_type
_atom_site_occupancy
_atom_site_symmetry_multiplicity
_atom_site_calc_flag
_atom_site_refinement_flags
S1 S 0.58010(3) 0.20289(7) 0.90765(3) 0.04208(16) Uani 1 1 d .
S2 S 0.33531(3) 0.42416(7) 0.84378(3) 0.04542(16) Uani 1 1 d .
N1 N 0.50653(14) 0.1602(3) 1.24413(11) 0.0663(5) Uani 1 1 d .
N2 N 0.25007(17) 0.4421(4) 1.18388(14) 0.0962(8) Uani 1 1 d .
C1 C 0.63273(12) 0.1368(2) 0.99909(11) 0.0394(4) Uani 1 1 d .
C2 C 0.57918(12) 0.1690(2) 1.05832(11) 0.0390(4) Uani 1 1 d .
H2 H 0.5959 0.1430 1.1113 0.047 Uiso 1 1 calc R
C3 C 0.49553(12) 0.2464(2) 1.03008(10) 0.0371(4) Uani 1 1 d .
C4 C 0.48697(12) 0.2727(2) 0.94916(10) 0.0371(4) Uani 1 1 d .
C5 C 0.39906(12) 0.3542(2) 0.92637(10) 0.0377(4) Uani 1 1 d .
C6 C 0.35484(12) 0.3794(2) 0.99317(11) 0.0379(4) Uani 1 1 d .
C7 C 0.26852(13) 0.4562(2) 0.97711(11) 0.0417(5) Uani 1 1 d .
H7 H 0.2303 0.4818 1.0157 0.050 Uiso 1 1 calc R
C8 C 0.24745(13) 0.4889(3) 0.89823(11) 0.0428(5) Uani 1 1 d .
C9 C 0.41340(12) 0.3126(2) 1.06155(11) 0.0379(4) Uani 1 1 d .
C10 C 0.39591(13) 0.3103(3) 1.13829(11) 0.0426(5) Uani 1 1 d .
C11 C 0.45782(14) 0.2306(3) 1.19810(12) 0.0473(5) Uani 1 1 d .
C12 C 0.31476(17) 0.3843(3) 1.16402(13) 0.0585(6) Uani 1 1 d .
C13 C 0.72412(13) 0.0598(2) 1.00534(12) 0.0439(5) Uani 1 1 d .
C14 C 0.76660(15) 0.0061(3) 1.07758(13) 0.0538(5) Uani 1 1 d .
H14 H 0.7371 0.0199 1.1229 0.065 Uiso 1 1 calc R
C15 C 0.85203(16) -0.0676(3) 1.08350(17) 0.0661(7) Uani 1 1 d .
H15 H 0.8794 -0.1027 1.1326 0.079 Uiso 1 1 calc R
C16 C 0.89674(17) -0.0894(3) 1.01732(19) 0.0728(8) Uani 1 1 d .
H16 H 0.9541 -0.1401 1.0213 0.087 Uiso 1 1 calc R
C17 C 0.85665(17) -0.0364(4) 0.94597(18) 0.0773(8) Uani 1 1 d .
H17 H 0.8869 -0.0504 0.9010 0.093 Uiso 1 1 calc R
C18 C 0.77090(16) 0.0383(3) 0.93941(15) 0.0641(6) Uani 1 1 d .
H18 H 0.7445 0.0745 0.8901 0.077 Uiso 1 1 calc R
C19 C 0.16438(14) 0.5659(2) 0.85818(12) 0.0456(5) Uani 1 1 d .
C20 C 0.16431(16) 0.6522(3) 0.78603(13) 0.0624(6) Uani 1 1 d .
H20 H 0.2174 0.6597 0.7616 0.075 Uiso 1 1 calc R
C21 C 0.0852(2) 0.7274(4) 0.75006(16) 0.0779(8) Uani 1 1 d .
H21 H 0.0859 0.7847 0.7016 0.093 Uiso 1 1 calc R
C22 C 0.00692(19) 0.7180(4) 0.78504(17) 0.0776(8) Uani 1 1 d .
H22 H -0.0455 0.7698 0.7608 0.093 Uiso 1 1 calc R
C23 C 0.00525(17) 0.6319(3) 0.85626(17) 0.0708(7) Uani 1 1 d .
H23 H -0.0483 0.6244 0.8800 0.085 Uiso 1 1 calc R
C24 C 0.08367(15) 0.5563(3) 0.89243(14) 0.0587(6) Uani 1 1 d .
H24 H 0.0822 0.4981 0.9406 0.070 Uiso 1 1 calc R

loop_
_atom_site_aniso_label
_atom_site_aniso_U_11
_atom_site_aniso_U_22
_atom_site_aniso_U_33
_atom_site_aniso_U_23
_atom_site_aniso_U_13
_atom_site_aniso_U_12
S1 0.0443(3) 0.0461(3) 0.0361(3) -0.0008(2) 0.0055(2) 0.0002(2)
S2 0.0472(3) 0.0531(3) 0.0350(3) -0.0007(2) -0.0006(2) 0.0030(2)
N1 0.0756(14) 0.0820(14) 0.0395(10) 0.0038(10) -0.0033(10) 0.0032(11)
N2 0.0757(16) 0.141(2) 0.0759(16) -0.0036(15) 0.0263(13) 0.0298(16)
C1 0.0418(11) 0.0362(10) 0.0398(11) 0.0003(8) 0.0019(9) -0.0046(8)
C2 0.0423(11) 0.0390(10) 0.0349(10) 0.0013(8) 0.0002(8) -0.0044(8)
C3 0.0410(11) 0.0356(10) 0.0345(10) -0.0014(8) 0.0038(8) -0.0058(8)
C4 0.0405(11) 0.0367(10) 0.0340(10) -0.0029(8) 0.0028(8) -0.0042(8)
C5 0.0408(11) 0.0375(10) 0.0343(10) -0.0015(8) 0.0007(8) -0.0041(8)
C6 0.0397(11) 0.0382(10) 0.0355(10) -0.0020(8) 0.0023(8) -0.0040(8)
C7 0.0416(11) 0.0423(11) 0.0417(11) -0.0035(9) 0.0070(9) -0.0031(8)
C8 0.0431(11) 0.0407(10) 0.0438(11) -0.0037(9) -0.0001(9) -0.0027(8)
C9 0.0413(11) 0.0355(10) 0.0367(10) -0.0015(8) 0.0029(8) -0.0069(8)
C10 0.0448(11) 0.0462(11) 0.0371(11) -0.0015(9) 0.0057(9) -0.0019(9)
C11 0.0527(13) 0.0570(13) 0.0329(11) -0.0022(10) 0.0087(10) -0.0047(10)
C12 0.0592(15) 0.0763(16) 0.0408(12) 0.0029(11) 0.0092(11) 0.0036(12)
C13 0.0423(11) 0.0370(10) 0.0518(12) -0.0003(9) 0.0020(9) -0.0041(8)
C14 0.0530(13) 0.0487(12) 0.0581(13) -0.0006(10) -0.0029(11) 0.0017(10)
C15 0.0540(15) 0.0538(13) 0.0861(18) 0.0080(13) -0.0149(13) 0.0020(11)
C16 0.0445(14) 0.0593(15) 0.114(2) 0.0115(15) 0.0069(15) 0.0043(11)
C17 0.0573(16) 0.0849(19) 0.094(2) 0.0116(16) 0.0266(15) 0.0152(14)
C18 0.0550(15) 0.0748(16) 0.0643(15) 0.0096(12) 0.0144(12) 0.0120(12)
C19 0.0453(12) 0.0406(11) 0.0489(12) -0.0065(9) -0.0053(9) 0.0030(9)
C20 0.0647(15) 0.0679(15) 0.0528(14) 0.0005(12) -0.0036(11) 0.0101(12)
C21 0.091(2) 0.0782(18) 0.0592(16) 0.0019(13) -0.0173(15) 0.0265(15)
C22 0.0683(18) 0.0729(17) 0.085(2) -0.0176(15) -0.0269(15) 0.0266(14)
C23 0.0543(15) 0.0681(16) 0.0877(19) -0.0118(14) -0.0036(13) 0.0123(12)
C24 0.0514(14) 0.0567(14) 0.0661(14) -0.0004(11) -0.0035(11) 0.0054(10)

loop_
_atom_type_symbol
_atom_type_description
_atom_type_scat_dispersion_real
_atom_type_scat_dispersion_imag
_atom_type_scat_source
C C 0.0033 0.0016 'International Tables Vol C Tables 4.2.6.8 and 6.1.1.4'
H H 0.0000 0.0000 'International Tables Vol C Tables 4.2.6.8 and 6.1.1.4'
N N 0.0061 0.0033 'International Tables Vol C Tables 4.2.6.8 and 6.1.1.4'
S S 0.1246 0.1234 'International Tables Vol C Tables 4.2.6.8 and 6.1.1.4'

loop_
_geom_angle_atom_site_label_1
_geom_angle_atom_site_label_2
_geom_angle_atom_site_label_3
_geom_angle
C4 S1 C1 91.73(9)
C5 S2 C8 91.95(9)
C2 C1 C13 128.22(18)
C2 C1 S1 111.34(14)
C13 C1 S1 120.43(14)
C1 C2 C3 112.38(17)
C1 C2 H2 123.8
C3 C2 H2 123.8
C4 C3 C2 112.79(17)
C4 C3 C9 108.44(16)
C2 C3 C9 138.75(17)
C3 C4 C5 108.36(16)
C3 C4 S1 111.76(14)
C5 C4 S1 139.88(14)
C6 C5 C4 109.06(16)
C6 C5 S2 111.40(14)
C4 C5 S2 139.53(14)
C5 C6 C7 113.34(17)
C5 C6 C9 108.06(16)
C7 C6 C9 138.59(17)
C8 C7 C6 112.26(18)
C8 C7 H7 123.9
C6 C7 H7 123.9
C7 C8 C19 128.67(19)
C7 C8 S2 111.05(15)
C19 C8 S2 120.28(15)
C10 C9 C3 126.33(17)
C10 C9 C6 127.59(17)
C3 C9 C6 106.08(15)
C9 C10 C11 121.12(18)
C9 C10 C12 122.37(18)
C11 C10 C12 116.51(17)
N1 C11 C10 177.0(2)
N2 C12 C10 179.4(3)
C14 C13 C18 117.5(2)
C14 C13 C1 121.04(18)
C18 C13 C1 121.47(19)
C15 C14 C13 121.2(2)
C15 C14 H14 119.4
C13 C14 H14 119.4
C16 C15 C14 120.4(2)
C16 C15 H15 119.8
C14 C15 H15 119.8
C17 C16 C15 119.5(2)
C17 C16 H16 120.3
C15 C16 H16 120.3
C16 C17 C18 120.6(2)
C16 C17 H17 119.7
C18 C17 H17 119.7
C13 C18 C17 120.9(2)
C13 C18 H18 119.6
C17 C18 H18 119.6
C24 C19 C20 118.1(2)
C24 C19 C8 120.53(19)
C20 C19 C8 121.4(2)
C19 C20 C21 120.4(2)
C19 C20 H20 119.8
C21 C20 H20 119.8
C22 C21 C20 120.6(3)
C22 C21 H21 119.7
C20 C21 H21 119.7
C21 C22 C23 120.0(2)
C21 C22 H22 120.0
C23 C22 H22 120.0
C22 C23 C24 119.7(3)
C22 C23 H23 120.1
C24 C23 H23 120.1
C23 C24 C19 121.2(2)
C23 C24 H24 119.4
C19 C24 H24 119.4

loop_
_geom_bond_atom_site_label_1
_geom_bond_atom_site_label_2
_geom_bond_distance
S1 C4 1.6985(19)
S1 C1 1.7413(19)
S2 C5 1.6972(18)
S2 C8 1.744(2)
N1 C11 1.142(3)
N2 C12 1.137(3)
C1 C2 1.366(3)
C1 C13 1.471(3)
C2 C3 1.413(3)
C2 H2 0.9300
C3 C4 1.383(2)
C3 C9 1.468(3)
C4 C5 1.461(3)
C5 C6 1.381(3)
C6 C7 1.409(3)
C6 C9 1.470(3)
C7 C8 1.368(3)
C7 H7 0.9300
C8 C19 1.469(3)
C9 C10 1.355(3)
C10 C11 1.433(3)
C10 C12 1.436(3)
C13 C14 1.384(3)
C13 C18 1.386(3)
C14 C15 1.381(3)
C14 H14 0.9300
C15 C16 1.372(4)
C15 H15 0.9300
C16 C17 1.356(4)
C16 H16 0.9300
C17 C18 1.388(3)
C17 H17 0.9300
C18 H18 0.9300
C19 C24 1.387(3)
C19 C20 1.388(3)
C20 C21 1.390(3)
C20 H20 0.9300
C21 C22 1.361(4)
C21 H21 0.9300
C22 C23 1.375(4)
C22 H22 0.9300
C23 C24 1.385(3)
C23 H23 0.9300
C24 H24 0.9300

loop_
_geom_torsion_atom_site_label_1
_geom_torsion_atom_site_label_2
_geom_torsion_atom_site_label_3
_geom_torsion_atom_site_label_4
_geom_torsion
C4 S1 C1 C2 -0.08(15)
C4 S1 C1 C13 -179.27(16)
C13 C1 C2 C3 179.31(17)
S1 C1 C2 C3 0.2(2)
C1 C2 C3 C4 -0.2(2)
C1 C2 C3 C9 -178.6(2)
C2 C3 C4 C5 -179.49(15)
C9 C3 C4 C5 -0.6(2)
C2 C3 C4 S1 0.2(2)
C9 C3 C4 S1 179.04(12)
C1 S1 C4 C3 -0.06(15)
C1 S1 C4 C5 179.5(2)
C3 C4 C5 C6 0.7(2)
S1 C4 C5 C6 -178.81(17)
C3 C4 C5 S2 -178.40(17)
S1 C4 C5 S2 2.1(4)
C8 S2 C5 C6 -0.02(15)
C8 S2 C5 C4 179.1(2)
C4 C5 C6 C7 -179.41(15)
S2 C5 C6 C7 0.0(2)
C4 C5 C6 C9 -0.5(2)
S2 C5 C6 C9 178.89(12)
C5 C6 C7 C8 0.1(2)
C9 C6 C7 C8 -178.4(2)
C6 C7 C8 C19 179.48(18)
C6 C7 C8 S2 -0.1(2)
C5 S2 C8 C7 0.06(15)
C5 S2 C8 C19 -179.55(16)
C4 C3 C9 C10 179.89(18)
C2 C3 C9 C10 -1.7(3)
C4 C3 C9 C6 0.33(19)
C2 C3 C9 C6 178.7(2)
C5 C6 C9 C10 -179.44(18)
C7 C6 C9 C10 -0.9(4)
C5 C6 C9 C3 0.1(2)
C7 C6 C9 C3 178.6(2)
C3 C9 C10 C11 -3.2(3)
C6 C9 C10 C11 176.21(18)
C3 C9 C10 C12 177.62(19)
C6 C9 C10 C12 -2.9(3)
C2 C1 C13 C14 1.2(3)
S1 C1 C13 C14 -179.74(15)
C2 C1 C13 C18 -178.8(2)
S1 C1 C13 C18 0.3(3)
C18 C13 C14 C15 -0.6(3)
C1 C13 C14 C15 179.42(19)
C13 C14 C15 C16 -0.1(3)
C14 C15 C16 C17 0.6(4)
C15 C16 C17 C18 -0.4(4)
C14 C13 C18 C17 0.8(3)
C1 C13 C18 C17 -179.2(2)
C16 C17 C18 C13 -0.3(4)
C7 C8 C19 C24 -23.9(3)
S2 C8 C19 C24 155.59(17)
C7 C8 C19 C20 155.1(2)
S2 C8 C19 C20 -25.4(3)
C24 C19 C20 C21 0.4(3)
C8 C19 C20 C21 -178.6(2)
C19 C20 C21 C22 0.2(4)
C20 C21 C22 C23 -0.7(4)
C21 C22 C23 C24 0.6(4)
C22 C23 C24 C19 0.1(4)
C20 C19 C24 C23 -0.6(3)
C8 C19 C24 C23 178.5(2)
